data_7029332
loop_
_publ_author_name
'Safronov, Alexander V.'
'Sevryugina, Yulia V.'
'Pichaandi, Kothanda Rama'
'Jalisatgi, Satish S.'
'Hawthorne, M. Frederick'

_publ_section_title
;
 Synthesis of closo- and nido-biscarboranes with rigid unsaturated linkers
 as precursors to linear metallacarborane-based molecular rods.
;
_journal_issue 13
_journal_name_full 'Dalton transactions (Cambridge, England : 2003)'
_journal_page_first 4969
_journal_page_last 4977
_journal_paper_doi 10.1039/c3dt52596a
_journal_volume 43
_journal_year 2014
_chemical_formula_moiety
;
 [B10 C2 H11]2 (C6 H4)
;
_chemical_formula_sum 'C10 H26 B20'
_chemical_formula_weight 362.51
_chemical_melting_point ?
_chemical_name_systematic
; 
 1,4-bis(1,2-dicarba-closo-dodecaborane-8-yl)benzene 
;
_space_group_IT_number 14
_symmetry_cell_setting monoclinic
_symmetry_space_group_name_Hall '-P 2ybc'
_symmetry_space_group_name_H-M 'P 1 21/c 1'
_atom_sites_solution_hydrogens difmap
_atom_sites_solution_primary direct
_atom_sites_solution_secondary difmap
_audit_creation_method SHELXL-97
_cell_angle_alpha 90.00
_cell_angle_beta 92.339(1)
_cell_angle_gamma 90.00
_cell_formula_units_Z 2
_cell_length_a 7.1373(5)
_cell_length_b 11.1008(8)
_cell_length_c 13.1767(10)
_cell_measurement_reflns_used 3655
_cell_measurement_temperature 173(2)
_cell_measurement_theta_max 27.09
_cell_measurement_theta_min 2.40
_cell_volume 1043.12(13)
_computing_cell_refinement 'SMART, SAINT'
_computing_data_collection SMART
_computing_data_reduction SAINT
_computing_molecular_graphics 'SHELXP-01 (Sheldrick, 2001)'
_computing_publication_material 'SHELXCIF-01 (Sheldrick, 2001)'
_computing_structure_refinement 'SHELXL-01 (Sheldrick, 2001)'
_computing_structure_solution 'SHELXS-01 (Sheldrick, 2001)'
_diffrn_ambient_temperature 173(2)
_diffrn_measured_fraction_theta_full 1.000
_diffrn_measured_fraction_theta_max 1.000
_diffrn_measurement_device_type 'Bruker SMART APEX CCD'
_diffrn_measurement_method '0.3 deg wide \w exposures'
_diffrn_radiation_monochromator graphite
_diffrn_radiation_source 'fine-focus sealed tube'
_diffrn_radiation_type MoK\a
_diffrn_radiation_wavelength 0.71073
_diffrn_reflns_av_R_equivalents 0.0410
_diffrn_reflns_av_sigmaI/netI 0.0378
_diffrn_reflns_limit_h_max 8
_diffrn_reflns_limit_h_min -8
_diffrn_reflns_limit_k_max 13
_diffrn_reflns_limit_k_min -13
_diffrn_reflns_limit_l_max 15
_diffrn_reflns_limit_l_min -15
_diffrn_reflns_number 7616
_diffrn_reflns_theta_full 25.00
_diffrn_reflns_theta_max 25.00
_diffrn_reflns_theta_min 2.40
_diffrn_standards_decay_% 0
_diffrn_standards_interval_count na
_diffrn_standards_interval_time na
_diffrn_standards_number 'none (area detector data)'
_exptl_absorpt_coefficient_mu 0.051
_exptl_absorpt_correction_T_max 0.99
_exptl_absorpt_correction_T_min 0.75
_exptl_absorpt_correction_type multi-scan
_exptl_absorpt_process_details
;
 Bruker SADABS 2008/1
;
_exptl_crystal_colour colorless
_exptl_crystal_density_diffrn 1.154
_exptl_crystal_density_meas ?
_exptl_crystal_density_method none
_exptl_crystal_description block
_exptl_crystal_F_000 372
_exptl_crystal_size_max 0.20
_exptl_crystal_size_mid 0.14
_exptl_crystal_size_min 0.10
_refine_diff_density_max 0.205
_refine_diff_density_min -0.199
_refine_diff_density_rms 0.036
_refine_ls_extinction_coef noref
_refine_ls_extinction_method none
_refine_ls_goodness_of_fit_ref 1.057
_refine_ls_hydrogen_treatment refall
_refine_ls_matrix_type full
_refine_ls_number_parameters 188
_refine_ls_number_reflns 1844
_refine_ls_number_restraints 0
_refine_ls_restrained_S_all 1.057
_refine_ls_R_factor_all 0.0713
_refine_ls_R_factor_gt 0.0489
_refine_ls_shift/su_max 0.000
_refine_ls_shift/su_mean 0.000
_refine_ls_structure_factor_coef Fsqd
_refine_ls_weighting_details 'calc w=1/[\s^2^(Fo^2^)+(0.0662P)^2^+0.2081P] where P=(Fo^2^+2Fc^2^)/3'
_refine_ls_weighting_scheme calc
_refine_ls_wR_factor_gt 0.1145
_refine_ls_wR_factor_ref 0.1257
_reflns_number_gt 1400
_reflns_number_total 1844
_reflns_threshold_expression >2sigma(I)
_cod_data_source_file c3dt52596a.txt
_cod_data_source_block '[B10C2H11]2C6H4_(6)'
_cod_depositor_comments
;
The following automatic conversions were performed:

'_chemical_melting_point' value 'not measured' was changed to '?' -
the value is undefined or not given.

Automatic conversion script
Id: cif_fix_values 2281 2013-09-26 08:29:07Z andrius 

The following automatic conversions were performed:

'_exptl_crystal_density_meas' value 'not measured' was changed to '?'
- the value is perceived as not measured.

Automatic conversion script
Id: cif_fix_values 3008 2015-01-20 13:52:24Z robertas 
;
_cod_database_code 7029332

loop_
_symmetry_equiv_pos_as_xyz
'x, y, z'
'-x, y+1/2, -z+1/2'
'-x, -y, -z'
'x, -y-1/2, z-1/2'

loop_
_atom_site_label
_atom_site_type_symbol
_atom_site_fract_x
_atom_site_fract_y
_atom_site_fract_z
_atom_site_U_iso_or_equiv
_atom_site_adp_type
_atom_site_occupancy
_atom_site_symmetry_multiplicity
_atom_site_calc_flag
C1 C 0.4115(3) 0.41881(16) 0.26789(14) 0.0307(5) Uani 1 1 d
H1 H 0.493(3) 0.4638(18) 0.2287(15) 0.042(6) Uiso 1 1 d
C2 C 0.2684(3) 0.33032(17) 0.20408(14) 0.0316(5) Uani 1 1 d
H2 H 0.280(3) 0.3304(18) 0.1316(17) 0.047(6) Uiso 1 1 d
B3 B 0.4521(3) 0.26683(19) 0.27282(16) 0.0294(5) Uani 1 1 d
H3B H 0.568(3) 0.2329(18) 0.2319(15) 0.052(6) Uiso 1 1 d
B4 B 0.4772(3) 0.35968(19) 0.38194(16) 0.0291(5) Uani 1 1 d
H4B H 0.617(3) 0.3786(16) 0.4110(14) 0.038(5) Uiso 1 1 d
B5 B 0.3105(3) 0.47899(19) 0.37022(17) 0.0321(5) Uani 1 1 d
H5B H 0.349(3) 0.5712(18) 0.3944(14) 0.043(5) Uiso 1 1 d
B6 B 0.1812(3) 0.4608(2) 0.25325(17) 0.0325(5) Uani 1 1 d
H6B H 0.151(3) 0.5320(19) 0.2001(15) 0.045(5) Uiso 1 1 d
B7 B 0.2240(3) 0.2033(2) 0.27006(16) 0.0299(5) Uani 1 1 d
H7B H 0.204(3) 0.1203(17) 0.2274(14) 0.038(5) Uiso 1 1 d
B8 B 0.3535(3) 0.21968(18) 0.38782(15) 0.0235(5) Uani 1 1 d
B9 B 0.2654(3) 0.35236(18) 0.44732(16) 0.0290(5) Uani 1 1 d
H9B H 0.269(3) 0.3613(17) 0.5321(15) 0.043(6) Uiso 1 1 d
B10 B 0.0827(3) 0.4157(2) 0.36758(17) 0.0335(5) Uani 1 1 d
H10B H -0.039(3) 0.4672(18) 0.3957(15) 0.046(6) Uiso 1 1 d
B11 B 0.0577(3) 0.3225(2) 0.25786(18) 0.0356(6) Uani 1 1 d
H11B H -0.062(3) 0.3117(18) 0.2049(15) 0.047(6) Uiso 1 1 d
B12 B 0.1086(3) 0.25616(19) 0.37831(16) 0.0296(5) Uani 1 1 d
H12B H 0.004(3) 0.1980(18) 0.4168(14) 0.041(5) Uiso 1 1 d
C3 C 0.4310(2) 0.10482(15) 0.44730(12) 0.0221(4) Uani 1 1 d
C4 C 0.6091(2) 0.10231(16) 0.49542(13) 0.0259(4) Uani 1 1 d
H4 H 0.689(2) 0.1765(16) 0.4948(13) 0.027(5) Uiso 1 1 d
C5 C 0.6757(2) 0.00010(16) 0.54642(13) 0.0263(4) Uani 1 1 d
H5 H 0.802(3) 0.0020(16) 0.5774(13) 0.032(5) Uiso 1 1 d

loop_
_atom_site_aniso_label
_atom_site_aniso_U_11
_atom_site_aniso_U_22
_atom_site_aniso_U_33
_atom_site_aniso_U_23
_atom_site_aniso_U_13
_atom_site_aniso_U_12
C1 0.0361(10) 0.0260(11) 0.0305(11) 0.0045(8) 0.0091(8) -0.0020(8)
C2 0.0448(11) 0.0306(11) 0.0197(10) 0.0020(8) 0.0047(8) 0.0015(8)
B3 0.0340(11) 0.0264(11) 0.0286(12) 0.0038(9) 0.0110(9) 0.0033(9)
B4 0.0331(11) 0.0235(11) 0.0307(12) 0.0031(9) 0.0009(9) -0.0024(9)
B5 0.0465(13) 0.0213(11) 0.0287(12) 0.0017(9) 0.0040(10) 0.0038(10)
B6 0.0386(12) 0.0274(12) 0.0316(12) 0.0038(10) 0.0043(10) 0.0081(10)
B7 0.0365(12) 0.0260(12) 0.0272(11) 0.0000(9) 0.0005(9) -0.0019(9)
B8 0.0262(10) 0.0225(11) 0.0220(10) -0.0005(8) 0.0046(8) -0.0007(8)
B9 0.0410(12) 0.0224(11) 0.0240(12) 0.0015(9) 0.0074(9) 0.0041(9)
B10 0.0350(11) 0.0333(12) 0.0329(12) 0.0067(10) 0.0102(9) 0.0102(10)
B11 0.0320(12) 0.0375(13) 0.0367(13) 0.0081(10) -0.0047(10) 0.0009(10)
B12 0.0259(10) 0.0309(12) 0.0326(12) 0.0064(10) 0.0066(9) 0.0008(9)
C3 0.0255(9) 0.0222(9) 0.0191(9) -0.0016(7) 0.0072(7) 0.0003(7)
C4 0.0270(9) 0.0218(9) 0.0293(10) -0.0003(8) 0.0051(7) -0.0037(8)
C5 0.0237(9) 0.0253(10) 0.0299(10) 0.0015(8) 0.0019(7) 0.0000(7)

loop_
_atom_type_symbol
_atom_type_description
_atom_type_scat_dispersion_real
_atom_type_scat_dispersion_imag
_atom_type_scat_source
C C 0.0033 0.0016 'International Tables Vol C Tables 4.2.6.8 and 6.1.1.4'
H H 0.0000 0.0000 'International Tables Vol C Tables 4.2.6.8 and 6.1.1.4'
B B 0.0013 0.0007 'International Tables Vol C Tables 4.2.6.8 and 6.1.1.4'

loop_
_geom_angle_atom_site_label_1
_geom_angle_atom_site_label_2
_geom_angle_atom_site_label_3
_geom_angle
_geom_angle_site_symmetry_1
_geom_angle_site_symmetry_3
_geom_angle_publ_flag
C2 C1 B4 111.78(15) . . y
C2 C1 B5 111.79(15) . . y
B4 C1 B5 63.66(12) . . y
C2 C1 B6 61.74(12) . . y
B4 C1 B6 115.89(15) . . y
B5 C1 B6 62.86(12) . . y
C2 C1 B3 61.72(12) . . y
B4 C1 B3 62.80(12) . . y
B5 C1 B3 115.82(14) . . y
B6 C1 B3 115.64(15) . . y
C2 C1 H1 115.2(12) . . n
B4 C1 H1 122.9(12) . . n
B5 C1 H1 121.5(12) . . n
B6 C1 H1 113.9(12) . . n
B3 C1 H1 116.1(12) . . n
C1 C2 B11 111.40(15) . . y
C1 C2 B7 111.36(15) . . y
B11 C2 B7 63.50(12) . . y
C1 C2 B3 61.61(12) . . y
B11 C2 B3 115.57(15) . . y
B7 C2 B3 62.70(12) . . y
C1 C2 B6 61.59(12) . . y
B11 C2 B6 62.74(13) . . y
B7 C2 B6 115.55(15) . . y
B3 C2 B6 115.43(15) . . y
C1 C2 H2 115.9(12) . . n
B11 C2 H2 121.9(12) . . n
B7 C2 H2 122.4(12) . . n
B3 C2 H2 115.6(12) . . n
B6 C2 H2 114.9(12) . . n
C1 B3 C2 56.67(11) . . y
C1 B3 B4 57.94(11) . . y
C2 B3 B4 103.86(14) . . y
C1 B3 B7 103.75(14) . . y
C2 B3 B7 58.08(12) . . y
B4 B3 B7 108.09(15) . . y
C1 B3 B8 104.51(14) . . y
C2 B3 B8 104.54(14) . . y
B4 B3 B8 60.63(11) . . y
B7 B3 B8 60.31(11) . . y
C1 B3 H3B 117.4(11) . . n
C2 B3 H3B 117.7(11) . . n
B4 B3 H3B 124.0(11) . . n
B7 B3 H3B 125.0(11) . . n
B8 B3 H3B 131.8(11) . . n
C1 B4 B3 59.26(11) . . y
C1 B4 B9 103.83(15) . . y
B3 B4 B9 107.91(15) . . y
C1 B4 B5 58.27(12) . . y
B3 B4 B5 108.46(15) . . y
B9 B4 B5 59.77(12) . . y
C1 B4 B8 104.85(14) . . y
B3 B4 B8 59.77(11) . . y
B9 B4 B8 60.47(11) . . y
B5 B4 B8 108.64(15) . . y
C1 B4 H4B 117.5(10) . . n
B3 B4 H4B 117.7(10) . . n
B9 B4 H4B 129.3(10) . . n
B5 B4 H4B 119.5(10) . . n
B8 B4 H4B 127.3(10) . . n
C1 B5 B10 104.40(15) . . y
C1 B5 B9 103.70(14) . . y
B10 B5 B9 60.55(12) . . y
C1 B5 B6 59.12(12) . . y
B10 B5 B6 59.57(13) . . y
B9 B5 B6 107.92(16) . . y
C1 B5 B4 58.07(11) . . y
B10 B5 B4 108.44(15) . . y
B9 B5 B4 59.81(12) . . y
B6 B5 B4 108.19(15) . . y
C1 B5 H5B 119.2(10) . . n
B10 B5 H5B 126.2(10) . . n
B9 B5 H5B 128.3(10) . . n
B6 B5 H5B 118.0(10) . . n
B4 B5 H5B 120.5(10) . . n
C1 B6 C2 56.67(11) . . y
C1 B6 B10 103.96(15) . . y
C2 B6 B10 104.29(15) . . y
C1 B6 B11 103.68(15) . . y
C2 B6 B11 57.98(12) . . y
B10 B6 B11 60.52(13) . . y
C1 B6 B5 58.03(12) . . y
C2 B6 B5 103.90(14) . . y
B10 B6 B5 60.07(13) . . y
B11 B6 B5 108.07(15) . . y
C1 B6 H6B 116.2(11) . . n
C2 B6 H6B 116.3(11) . . n
B10 B6 H6B 133.7(11) . . n
B11 B6 H6B 125.0(11) . . n
B5 B6 H6B 124.6(11) . . n
C2 B7 B3 59.22(12) . . y
C2 B7 B12 103.87(15) . . y
B3 B7 B12 107.92(15) . . y
C2 B7 B11 58.17(12) . . y
B3 B7 B11 108.30(15) . . y
B12 B7 B11 59.83(12) . . y
C2 B7 B8 105.11(15) . . y
B3 B7 B8 59.91(11) . . y
B12 B7 B8 60.54(12) . . y
B11 B7 B8 108.82(15) . . y
C2 B7 H7B 117.6(10) . . n
B3 B7 H7B 116.5(10) . . n
B12 B7 H7B 130.0(10) . . n
B11 B7 H7B 120.9(10) . . n
B8 B7 H7B 126.1(10) . . n
C3 B8 B3 121.12(14) . . y
C3 B8 B7 120.42(15) . . y
B3 B8 B7 59.78(12) . . y
C3 B8 B4 123.85(15) . . y
B3 B8 B4 59.59(11) . . y
B7 B8 B4 106.86(14) . . y
C3 B8 B12 122.39(14) . . y
B3 B8 B12 107.03(14) . . y
B7 B8 B12 59.55(11) . . y
B4 B8 B12 106.38(14) . . y
C3 B8 B9 124.46(15) . . y
B3 B8 B9 106.80(14) . . y
B7 B8 B9 106.61(14) . . y
B4 B8 B9 59.25(11) . . y
B12 B8 B9 59.17(12) . . y
B12 B9 B5 108.04(15) . . y
B12 B9 B4 108.18(15) . . y
B5 B9 B4 60.42(12) . . y
B12 B9 B10 60.27(12) . . y
B5 B9 B10 59.69(12) . . y
B4 B9 B10 108.24(15) . . y
B12 B9 B8 60.40(11) . . y
B5 B9 B8 109.01(15) . . y
B4 B9 B8 60.28(11) . . y
B10 B9 B8 109.07(15) . . y
B12 B9 H9B 123.6(10) . . n
B5 B9 H9B 120.3(10) . . n
B4 B9 H9B 119.7(10) . . n
B10 B9 H9B 122.5(10) . . n
B8 B9 H9B 121.0(10) . . n
B6 B10 B5 60.36(12) . . y
B6 B10 B11 60.06(13) . . y
B5 B10 B11 107.93(15) . . y
B6 B10 B9 107.93(15) . . y
B5 B10 B9 59.76(12) . . y
B11 B10 B9 107.18(15) . . y
B6 B10 B12 107.83(15) . . y
B5 B10 B12 107.46(14) . . y
B11 B10 B12 59.65(12) . . y
B9 B10 B12 59.47(12) . . y
B6 B10 H10B 118.8(10) . . n
B5 B10 H10B 121.2(10) . . n
B11 B10 H10B 120.9(10) . . n
B9 B10 H10B 124.5(10) . . n
B12 B10 H10B 124.1(10) . . n
C2 B11 B6 59.29(12) . . y
C2 B11 B12 104.09(15) . . y
B6 B11 B12 107.85(16) . . y
C2 B11 B10 104.44(15) . . y
B6 B11 B10 59.42(12) . . y
B12 B11 B10 60.32(12) . . y
C2 B11 B7 58.33(12) . . y
B6 B11 B7 108.45(15) . . y
B12 B11 B7 59.95(12) . . y
B10 B11 B7 108.32(15) . . y
C2 B11 H11B 115.2(10) . . n
B6 B11 H11B 116.9(11) . . n
B12 B11 H11B 130.9(11) . . n
B10 B11 H11B 129.5(11) . . n
B7 B11 H11B 118.6(11) . . n
B9 B12 B11 108.11(15) . . y
B9 B12 B7 107.90(15) . . y
B11 B12 B7 60.22(12) . . y
B9 B12 B10 60.26(12) . . y
B11 B12 B10 60.03(13) . . y
B7 B12 B10 108.31(14) . . y
B9 B12 B8 60.43(11) . . y
B11 B12 B8 108.63(14) . . y
B7 B12 B8 59.91(11) . . y
B10 B12 B8 109.07(14) . . y
B9 B12 H12B 122.2(10) . . n
B11 B12 H12B 121.7(10) . . n
B7 B12 H12B 120.8(10) . . n
B10 B12 H12B 122.4(10) . . n
B8 B12 H12B 120.2(10) . . n
C5 C3 C4 116.39(16) 3_656 . y
C5 C3 B8 121.39(15) 3_656 . y
C4 C3 B8 122.22(15) . . y
C5 C4 C3 121.44(16) . . y
C5 C4 H4 119.4(10) . . n
C3 C4 H4 119.1(10) . . n
C4 C5 C3 122.17(16) . 3_656 y
C4 C5 H5 118.4(11) . . n
C3 C5 H5 119.4(11) 3_656 . n

loop_
_geom_bond_atom_site_label_1
_geom_bond_atom_site_label_2
_geom_bond_distance
_geom_bond_site_symmetry_2
_geom_bond_publ_flag
C1 C2 1.626(3) . y
C1 B4 1.689(3) . y
C1 B5 1.692(3) . y
C1 B6 1.712(3) . y
C1 B3 1.712(3) . y
C1 H1 0.93(2) . n
C2 B11 1.691(3) . y
C2 B7 1.694(3) . y
C2 B3 1.714(3) . y
C2 B6 1.714(3) . y
C2 H2 0.96(2) . n
B3 B4 1.772(3) . y
B3 B7 1.773(3) . y
B3 B8 1.776(3) . y
B3 H3B 1.07(2) . n
B4 B9 1.772(3) . y
B4 B5 1.783(3) . y
B4 B8 1.791(3) . y
B4 H4B 1.073(18) . n
B5 B10 1.770(3) . y
B5 B9 1.772(3) . y
B5 B6 1.775(3) . y
B5 H5B 1.103(19) . n
B6 B10 1.761(3) . y
B6 B11 1.773(3) . y
B6 H6B 1.07(2) . n
B7 B12 1.776(3) . y
B7 B11 1.781(3) . y
B7 B8 1.783(3) . y
B7 H7B 1.085(19) . n
B8 C3 1.584(3) . y
B8 B12 1.794(3) . y
B8 B9 1.794(3) . y
B9 B12 1.771(3) . y
B9 B10 1.786(3) . y
B9 H9B 1.12(2) . n
B10 B11 1.781(3) . y
B10 B12 1.786(3) . y
B10 H10B 1.12(2) . n
B11 B12 1.774(3) . y
B11 H11B 1.088(19) . n
B12 H12B 1.126(19) . n
C3 C5 1.396(2) 3_656 y
C3 C4 1.397(2) . y
C4 C5 1.392(2) . y
C4 H4 1.002(18) . n
C5 C3 1.396(2) 3_656 y
C5 H5 0.974(19) . n
